data_7223524
loop_
_publ_author_name
'Griffiths, Kieran'
'Dokorou, Vassiliki N.'
'Spencer, John'
'Abdul-Sada, Alaa'
'Vargas, Alfredo'
'Kostakis, George E.'

_publ_section_title
;
 Isoskeletal Schiff base polynuclear coordination clusters: synthetic and
 theoretical aspects
;
_journal_issue 5
_journal_name_full CrystEngComm
_journal_page_first 704
_journal_paper_doi 10.1039/C5CE02109J
_journal_volume 18
_journal_year 2016
_chemical_formula_moiety '2(Cl O4), C64 H72 Dy2 N4 Ni2 O18'
_chemical_formula_sum 'C64 H72 Cl2 Dy2 N4 Ni2 O26'
_chemical_formula_weight 1826.57
_chemical_name_systematic
;
 ?
;
_space_group_crystal_system monoclinic
_space_group_IT_number 14
_space_group_name_Hall '-P 2yn'
_space_group_name_H-M_alt 'P 1 21/n 1'
_symmetry_space_group_name_Hall '-P 2yn'
_symmetry_space_group_name_H-M 'P 1 21/n 1'
_atom_sites_solution_hydrogens mixed
_audit_creation_date 2014-12-29
_audit_creation_method
;
Olex2 1.2
(compiled 2014.12.23 svn.r3114 for OlexSys, GUI svn.r4973)
;
_audit_update_record
;
2015-11-15 deposited with the CCDC.
2015-12-17 downloaded from the CCDC.
;
_cell_angle_alpha 90
_cell_angle_beta 99.425(11)
_cell_angle_gamma 90
_cell_formula_units_Z 2
_cell_length_a 12.1724(12)
_cell_length_b 14.1352(15)
_cell_length_c 19.123(2)
_cell_measurement_temperature 173
_cell_volume 3245.9(6)
_computing_molecular_graphics 'Olex2 (Dolomanov et al., 2009)'
_computing_publication_material 'Olex2 (Dolomanov et al., 2009)'
_computing_structure_refinement 'ShelXL (Sheldrick, 2008)'
_diffrn_ambient_temperature 173.0
_diffrn_measured_fraction_theta_full 0.986
_diffrn_measured_fraction_theta_max 0.831
_diffrn_radiation_type MoK\a
_diffrn_radiation_wavelength 0.71073
_diffrn_reflns_av_R_equivalents 0.1031
_diffrn_reflns_av_unetI/netI 0.2047
_diffrn_reflns_laue_measured_fraction_full 0.986
_diffrn_reflns_laue_measured_fraction_max 0.831
_diffrn_reflns_limit_h_max 13
_diffrn_reflns_limit_h_min -15
_diffrn_reflns_limit_k_max 18
_diffrn_reflns_limit_k_min -10
_diffrn_reflns_limit_l_max 25
_diffrn_reflns_limit_l_min -13
_diffrn_reflns_number 12310
_diffrn_reflns_point_group_measured_fraction_full 0.986
_diffrn_reflns_point_group_measured_fraction_max 0.831
_diffrn_reflns_theta_full 26.000
_diffrn_reflns_theta_max 29.029
_diffrn_reflns_theta_min 2.592
_exptl_absorpt_coefficient_mu 3.019
_exptl_absorpt_correction_T_max 1.000
_exptl_absorpt_correction_T_min 0.623
_exptl_absorpt_correction_type multi-scan
_exptl_absorpt_process_details
'CrysAlisPro, Agilent Technologies, Version 1.171.37.31 (release 14-01-2014 CrysAlis171 .NET) (compiled Jan 14 2014,18:38:05) Empirical absorption correction using spherical harmonics, implemented in SCALE3 ABSPACK scaling algorithm. Empirical absorption correction using spherical harmonics, implemented in SCALE3 ABSPACK scaling algorithm.'
_exptl_crystal_colour green
_exptl_crystal_colour_primary green
_exptl_crystal_density_diffrn 1.869
_exptl_crystal_description block
_exptl_crystal_F_000 1828
_exptl_crystal_size_max 0.12
_exptl_crystal_size_mid 0.1
_exptl_crystal_size_min 0.04
_refine_diff_density_max 1.348
_refine_diff_density_min -1.823
_refine_diff_density_rms 0.219
_refine_ls_extinction_method none
_refine_ls_goodness_of_fit_ref 0.872
_refine_ls_hydrogen_treatment mixed
_refine_ls_matrix_type full
_refine_ls_number_parameters 462
_refine_ls_number_reflns 7192
_refine_ls_number_restraints 5
_refine_ls_restrained_S_all 0.872
_refine_ls_R_factor_all 0.1319
_refine_ls_R_factor_gt 0.0650
_refine_ls_shift/su_max 0.000
_refine_ls_shift/su_mean 0.000
_refine_ls_structure_factor_coef Fsqd
_refine_ls_weighting_details 'w=1/[\s^2^(Fo^2^)] where P=(Fo^2^+2Fc^2^)/3'
_refine_ls_weighting_scheme calc
_refine_ls_wR_factor_gt 0.0947
_refine_ls_wR_factor_ref 0.1300
_reflns_Friedel_coverage 0.000
_reflns_number_gt 4079
_reflns_number_total 7192
_reflns_threshold_expression 'I > 2\s(I)'
_cod_data_source_file c5ce02109j2.cif
_cod_data_source_block 11_CCDC_1406227
_cod_depositor_comments 'Adding full bibliography for 7223506--7223525.cif.'
_cod_database_code 7223524
_shelxl_version_number 2014-1
_shelx_space_group_comment
;
The symmetry employed for this shelxl refinement is uniquely defined
by the following loop, which should always be used as a source of
symmetry information in preference to the above space-group names.
They are only intended as comments.
;
_olex2_refinement_description
;
1. Fixed Uiso
 At 1.2 times of:
  All C(H) groups, All C(H,H) groups
 At 1.5 times of:
  All C(H,H,H) groups, All O(H) groups, All O(H,H) groups
2. Restrained distances
 O7-H7
 0.87 with sigma of 0.01
 O8-H8
 0.87 with sigma of 0.01
 C29-H7
 1.907074 with sigma of 0.02
 Dy1-H7
 2.944961 with sigma of 0.02
 Dy1-H8
 2.916097 with sigma of 0.02
3.a Rotating group:
 O9(H9A,H9B)
3.b Secondary CH2 refined with riding coordinates:
 C29(H29A,H29B), C1A(H1AA,H1AB)
3.c Aromatic/amide H refined with riding coordinates:
 C3(H3), C11(H11), C12(H12), C25(H25), C17(H17), C24(H24), C8(H8A), C26(H26),
 C22(H22), C5(H5), C19(H19), C10(H10), C18(H18), C13(H13), C27(H27), C4(H4)
3.d Idealised Me refined as rotating group:
 C1(H1A,H1B,H1C), C15(H15A,H15B,H15C), C1B(H1BA,H1BB,H1BC), C1C(H1CA,H1CB,H1CC)
;
_olex2_submission_special_instructions 'No special instructions were received'

loop_
_space_group_symop_operation_xyz
'x, y, z'
'-x+1/2, y+1/2, -z+1/2'
'-x, -y, -z'
'x-1/2, -y-1/2, z-1/2'

loop_
_atom_site_label
_atom_site_type_symbol
_atom_site_fract_x
_atom_site_fract_y
_atom_site_fract_z
_atom_site_U_iso_or_equiv
_atom_site_adp_type
_atom_site_occupancy
_atom_site_site_symmetry_order
_atom_site_calc_flag
_atom_site_refinement_flags_posn
O13 O 0.5479(6) 0.2297(7) 0.5829(5) 0.068(3) Uani 1 1 d .
Dy1 Dy 0.00541(3) 0.29388(3) 0.44163(3) 0.01550(13) Uani 1 1 d D
Cl1 Cl 0.4349(2) 0.2526(2) 0.56507(17) 0.0345(7) Uani 1 1 d .
O4 O -0.1811(5) 0.0940(5) 0.2525(4) 0.0257(17) Uani 1 1 d .
O10 O 0.4203(6) 0.3527(6) 0.5637(5) 0.057(3) Uani 1 1 d .
O5 O -0.0928(4) 0.1855(4) 0.3781(3) 0.0177(15) Uani 1 1 d .
O7 O 0.1669(5) 0.1899(5) 0.4290(4) 0.0256(17) Uani 1 1 d D
H7 H 0.208(5) 0.177(6) 0.4694(9) 0.038 Uiso 1 1 d DR
O1 O 0.0765(5) 0.3294(5) 0.3289(3) 0.0232(16) Uani 1 1 d .
O11 O 0.3765(6) 0.2165(7) 0.6178(6) 0.076(4) Uani 1 1 d .
C3 C 0.2272(7) 0.4003(7) 0.2784(5) 0.021(2) Uani 1 1 d .
H3 H 0.2051 0.3699 0.2341 0.025 Uiso 1 1 calc R
C11 C 0.4517(7) 0.6909(7) 0.6656(6) 0.029(3) Uani 1 1 d .
H11 H 0.5249 0.7159 0.6768 0.034 Uiso 1 1 calc R
O9 O 0.2184(5) 0.3960(4) 0.6090(4) 0.0232(17) Uani 1 1 d .
H9A H 0.2892 0.3850 0.6003 0.035 Uiso 1 1 d GR
H9B H 0.1838 0.3385 0.6073 0.035 Uiso 1 1 d GR
O3 O 0.1287(5) 0.5943(4) 0.6113(3) 0.0176(15) Uani 1 1 d .
O8 O 0.1091(5) 0.2360(5) 0.5531(4) 0.0267(17) Uani 1 1 d D
H8 H 0.120(7) 0.278(2) 0.5870(17) 0.040 Uiso 1 1 d DR
Ni1 Ni 0.12747(9) 0.49389(9) 0.53390(7) 0.0152(3) Uani 1 1 d .
O12 O 0.3904(8) 0.2150(9) 0.5002(6) 0.098(4) Uani 1 1 d .
C14 C 0.2351(7) 0.6237(6) 0.6312(5) 0.012(2) Uani 1 1 d .
N2 N -0.1390(6) 0.2520(5) 0.5108(4) 0.0172(18) Uani 1 1 d .
C12 C 0.3767(7) 0.7071(7) 0.7117(6) 0.026(2) Uani 1 1 d .
H12 H 0.3987 0.7411 0.7545 0.031 Uiso 1 1 calc R
N1 N 0.2743(5) 0.5517(5) 0.5253(4) 0.0118(16) Uani 1 1 d .
O6 O -0.0174(4) 0.4127(4) 0.5299(3) 0.0148(14) Uani 1 1 d .
C25 C -0.1499(7) 0.3046(7) 0.7007(5) 0.023(2) Uani 1 1 d .
H25 H -0.1831 0.2814 0.7389 0.027 Uiso 1 1 calc R
C1 C 0.0255(7) 0.2970(7) 0.2590(5) 0.025(2) Uani 1 1 d .
H1A H 0.0789 0.2583 0.2385 0.038 Uiso 1 1 calc GR
H1B H 0.0037 0.3517 0.2284 0.038 Uiso 1 1 calc GR
H1C H -0.0406 0.2590 0.2630 0.038 Uiso 1 1 calc GR
C17 C -0.3227(7) 0.0312(7) 0.3105(5) 0.022(2) Uani 1 1 d .
H17 H -0.3477 -0.0047 0.2689 0.026 Uiso 1 1 calc R
C23 C -0.1261(7) 0.2962(7) 0.5788(5) 0.017(2) Uani 1 1 d .
C16 C -0.2276(7) 0.0855(7) 0.3143(5) 0.019(2) Uani 1 1 d .
C24 C -0.1707(7) 0.2611(7) 0.6367(5) 0.020(2) Uani 1 1 d .
H24 H -0.2162 0.2061 0.6310 0.025 Uiso 1 1 calc R
C28 C -0.0579(7) 0.3778(6) 0.5879(5) 0.013(2) Uani 1 1 d .
C8 C 0.3268(7) 0.5455(7) 0.4720(6) 0.023(2) Uani 1 1 d .
H8A H 0.3946 0.5798 0.4748 0.028 Uiso 1 1 calc R
O2 O 0.1411(4) 0.4072(4) 0.4512(3) 0.0172(15) Uani 1 1 d .
C26 C -0.0796(7) 0.3837(7) 0.7104(5) 0.019(2) Uani 1 1 d .
H26 H -0.0642 0.4136 0.7555 0.023 Uiso 1 1 calc R
C22 C -0.2248(7) 0.1962(7) 0.4934(5) 0.018(2) Uani 1 1 d .
H22 H -0.2752 0.1924 0.5263 0.021 Uiso 1 1 calc R
C5 C 0.3494(8) 0.5067(7) 0.3521(6) 0.026(3) Uani 1 1 d .
H5 H 0.4118 0.5480 0.3582 0.032 Uiso 1 1 calc R
C19 C -0.3491(8) 0.0847(7) 0.4236(5) 0.024(2) Uani 1 1 d .
H19 H -0.3931 0.0868 0.4602 0.029 Uiso 1 1 calc R
C10 C 0.4232(8) 0.6405(7) 0.6049(6) 0.025(3) Uani 1 1 d .
H10 H 0.4768 0.6280 0.5751 0.031 Uiso 1 1 calc R
C18 C -0.3829(7) 0.0283(7) 0.3669(5) 0.023(2) Uani 1 1 d .
H18 H -0.4457 -0.0120 0.3655 0.028 Uiso 1 1 calc R
C20 C -0.2515(7) 0.1405(6) 0.4308(5) 0.014(2) Uani 1 1 d .
C13 C 0.2698(7) 0.6729(7) 0.6942(6) 0.024(2) Uani 1 1 d .
H13 H 0.2184 0.6831 0.7258 0.029 Uiso 1 1 calc R
C21 C -0.1872(7) 0.1382(6) 0.3742(5) 0.017(2) Uani 1 1 d .
C7 C 0.2013(7) 0.4288(6) 0.3999(5) 0.014(2) Uani 1 1 d .
C27 C -0.0323(7) 0.4184(6) 0.6540(5) 0.015(2) Uani 1 1 d .
H27 H 0.0179 0.4703 0.6611 0.018 Uiso 1 1 calc R
C2 C 0.1716(7) 0.3842(7) 0.3346(5) 0.020(2) Uani 1 1 d .
C9 C 0.3145(7) 0.6072(6) 0.5866(5) 0.015(2) Uani 1 1 d .
C29 C 0.2129(9) 0.1450(8) 0.3730(6) 0.036(3) Uani 1 1 d D
H29A H 0.2721 0.1855 0.3592 0.043 Uiso 1 1 calc R
H29B H 0.1540 0.1372 0.3311 0.043 Uiso 1 1 calc R
C4 C 0.3183(8) 0.4638(8) 0.2892(6) 0.031(3) Uani 1 1 d .
H4 H 0.3581 0.4764 0.2514 0.037 Uiso 1 1 calc R
C6 C 0.2917(7) 0.4916(7) 0.4093(5) 0.016(2) Uani 1 1 d .
C15 C -0.0767(7) 0.0463(8) 0.2561(6) 0.035(3) Uani 1 1 d .
H15A H -0.0453 0.0597 0.2132 0.052 Uiso 1 1 calc GR
H15B H -0.0881 -0.0220 0.2600 0.052 Uiso 1 1 calc GR
H15C H -0.0253 0.0685 0.2977 0.052 Uiso 1 1 calc GR
C1A C 0.1163(11) 0.1494(10) 0.5899(8) 0.068(5) Uani 1 1 d .
H1AA H 0.1938 0.1264 0.5934 0.081 Uiso 1 1 calc R
H1AB H 0.1039 0.1628 0.6388 0.081 Uiso 1 1 calc R
C1B C 0.0493(12) 0.0786(11) 0.5652(10) 0.098(6) Uani 1 1 d .
H1BA H 0.0379 0.0790 0.5133 0.147 Uiso 1 1 calc GR
H1BB H -0.0225 0.0862 0.5814 0.147 Uiso 1 1 calc GR
H1BC H 0.0831 0.0184 0.5828 0.147 Uiso 1 1 calc GR
C1C C 0.2616(9) 0.0480(8) 0.3968(7) 0.054(4) Uani 1 1 d .
H1CA H 0.3028 0.0229 0.3610 0.081 Uiso 1 1 calc GR
H1CB H 0.2010 0.0045 0.4026 0.081 Uiso 1 1 calc GR
H1CC H 0.3120 0.0546 0.4421 0.081 Uiso 1 1 calc GR

loop_
_atom_site_aniso_label
_atom_site_aniso_U_11
_atom_site_aniso_U_22
_atom_site_aniso_U_33
_atom_site_aniso_U_23
_atom_site_aniso_U_13
_atom_site_aniso_U_12
O13 0.022(4) 0.113(9) 0.068(7) -0.016(7) 0.002(5) 0.020(5)
Dy1 0.0144(2) 0.0197(2) 0.0125(3) -0.0014(2) 0.00248(17) -0.0012(2)
Cl1 0.0242(14) 0.0440(18) 0.0345(19) -0.0020(15) 0.0024(13) -0.0005(13)
O4 0.026(4) 0.033(4) 0.019(4) -0.003(4) 0.006(3) -0.001(3)
O10 0.041(5) 0.040(6) 0.094(9) -0.006(5) 0.022(5) -0.010(4)
O5 0.016(3) 0.024(4) 0.011(4) -0.001(3) -0.002(3) -0.001(3)
O7 0.029(4) 0.026(4) 0.021(4) 0.000(4) 0.002(3) 0.008(3)
O1 0.024(4) 0.036(4) 0.010(4) -0.002(3) 0.004(3) -0.003(3)
O11 0.045(5) 0.072(7) 0.120(10) 0.054(7) 0.036(6) 0.014(5)
C3 0.025(5) 0.029(6) 0.010(5) 0.000(5) 0.005(4) 0.000(4)
C11 0.016(5) 0.028(6) 0.037(7) 0.004(6) -0.010(5) -0.009(4)
O9 0.019(3) 0.016(4) 0.033(5) 0.006(3) -0.001(3) 0.001(3)
O3 0.016(3) 0.023(4) 0.013(4) -0.005(3) 0.001(3) -0.002(3)
O8 0.028(4) 0.032(4) 0.019(4) 0.000(4) -0.002(3) 0.007(3)
Ni1 0.0124(6) 0.0211(7) 0.0119(7) -0.0015(6) 0.0015(5) -0.0010(5)
O12 0.075(7) 0.129(11) 0.080(9) -0.060(8) -0.018(6) 0.006(7)
C14 0.013(4) 0.011(5) 0.012(5) 0.005(4) 0.000(4) 0.001(4)
N2 0.018(4) 0.017(4) 0.016(5) -0.004(4) 0.000(4) -0.007(3)
C12 0.025(5) 0.021(6) 0.028(7) -0.004(5) -0.003(5) -0.002(5)
N1 0.015(4) 0.007(4) 0.011(4) 0.002(3) -0.007(3) 0.000(3)
O6 0.015(3) 0.018(3) 0.012(4) -0.002(3) 0.004(3) 0.000(3)
C25 0.021(5) 0.030(6) 0.018(6) 0.008(5) 0.008(4) 0.000(5)
C1 0.025(5) 0.036(6) 0.015(6) 0.004(5) 0.001(4) -0.004(5)
C17 0.023(5) 0.022(6) 0.016(6) -0.005(5) -0.007(4) 0.001(4)
C23 0.017(5) 0.019(5) 0.015(6) -0.001(5) 0.000(4) 0.004(4)
C16 0.026(5) 0.015(5) 0.016(6) -0.002(4) 0.007(5) 0.008(4)
C24 0.022(5) 0.029(6) 0.011(6) -0.005(5) 0.005(4) 0.001(4)
C28 0.016(4) 0.010(5) 0.013(5) 0.002(4) 0.001(4) -0.003(4)
C8 0.013(5) 0.032(6) 0.024(7) 0.010(5) -0.001(4) -0.001(4)
O2 0.016(3) 0.023(4) 0.012(4) -0.001(3) 0.003(3) -0.006(3)
C26 0.027(5) 0.024(6) 0.004(5) -0.006(4) -0.003(4) 0.006(4)
C22 0.015(4) 0.021(5) 0.016(6) -0.002(5) -0.001(4) 0.010(4)
C5 0.021(5) 0.030(6) 0.030(7) 0.004(6) 0.010(5) 0.000(5)
C19 0.026(5) 0.031(6) 0.016(6) 0.000(5) 0.004(5) -0.001(5)
C10 0.023(5) 0.034(6) 0.018(6) -0.013(5) -0.002(5) -0.007(5)
C18 0.021(5) 0.032(6) 0.015(6) -0.008(5) -0.001(4) -0.011(5)
C20 0.010(4) 0.021(5) 0.011(5) 0.009(4) -0.002(4) -0.002(4)
C13 0.014(5) 0.026(6) 0.031(7) -0.008(5) 0.001(5) 0.003(4)
C21 0.019(5) 0.013(5) 0.015(6) 0.005(4) -0.004(4) -0.002(4)
C7 0.019(5) 0.009(5) 0.016(6) 0.001(4) 0.008(4) 0.005(4)
C27 0.016(5) 0.016(5) 0.012(5) 0.009(4) 0.000(4) 0.006(4)
C2 0.017(5) 0.033(6) 0.012(6) 0.008(5) 0.004(4) 0.000(4)
C9 0.017(5) 0.012(5) 0.015(6) 0.002(4) 0.002(4) -0.002(4)
C29 0.044(7) 0.040(7) 0.022(7) -0.019(6) 0.003(5) 0.009(6)
C4 0.032(6) 0.035(7) 0.030(7) 0.003(6) 0.023(6) -0.007(5)
C6 0.008(4) 0.023(5) 0.017(6) 0.001(5) -0.002(4) 0.007(4)
C15 0.022(5) 0.047(8) 0.038(8) -0.003(6) 0.008(5) 0.004(5)
C1A 0.076(10) 0.067(11) 0.049(10) 0.042(9) -0.021(8) -0.037(8)
C1B 0.098(13) 0.058(12) 0.124(19) 0.033(12) -0.021(12) 0.001(10)
C1C 0.062(8) 0.049(9) 0.044(9) -0.021(7) -0.013(7) 0.030(7)

loop_
_atom_type_symbol
_atom_type_description
_atom_type_scat_dispersion_real
_atom_type_scat_dispersion_imag
_atom_type_scat_source
C C 0.0033 0.0016 'International Tables Vol C Tables 4.2.6.8 and 6.1.1.4'
H H 0.0000 0.0000 'International Tables Vol C Tables 4.2.6.8 and 6.1.1.4'
N N 0.0061 0.0033 'International Tables Vol C Tables 4.2.6.8 and 6.1.1.4'
O O 0.0106 0.0060 'International Tables Vol C Tables 4.2.6.8 and 6.1.1.4'
Ni Ni 0.3393 1.1124 'International Tables Vol C Tables 4.2.6.8 and 6.1.1.4'
Dy Dy -0.1892 4.4098 'International Tables Vol C Tables 4.2.6.8 and 6.1.1.4'
Cl Cl 0.1484 0.1585 'International Tables Vol C Tables 4.2.6.8 and 6.1.1.4'

loop_
_geom_angle_atom_site_label_1
_geom_angle_atom_site_label_2
_geom_angle_atom_site_label_3
_geom_angle
_geom_angle_site_symmetry_1
_geom_angle_site_symmetry_3
O5 Dy1 O7 84.3(2) . .
O5 Dy1 O1 84.1(2) . .
O5 Dy1 O3 87.4(2) . 3_566
O5 Dy1 O8 114.2(2) . .
O5 Dy1 Ni1 117.10(15) . 3_566
O5 Dy1 N2 75.8(2) . .
O5 Dy1 O6 139.16(19) . .
O5 Dy1 O2 149.1(2) . .
O7 Dy1 O1 69.3(2) . .
O7 Dy1 Ni1 155.78(16) . 3_566
O1 Dy1 Ni1 100.19(16) . 3_566
O3 Dy1 O7 147.9(2) 3_566 .
O3 Dy1 O1 79.0(2) 3_566 .
O3 Dy1 O8 144.9(2) 3_566 .
O3 Dy1 Ni1 35.00(15) 3_566 3_566
O3 Dy1 N2 83.5(2) 3_566 .
O3 Dy1 O6 71.8(2) 3_566 .
O8 Dy1 O7 65.4(2) . .
O8 Dy1 O1 128.3(2) . .
O8 Dy1 Ni1 110.98(15) . 3_566
O8 Dy1 N2 76.1(2) . .
N2 Dy1 O7 123.9(2) . .
N2 Dy1 O1 153.8(2) . .
N2 Dy1 Ni1 75.17(18) . 3_566
O6 Dy1 O7 131.0(2) . .
O6 Dy1 O1 123.7(2) . .
O6 Dy1 O8 74.1(2) . .
O6 Dy1 Ni1 36.95(15) . 3_566
O6 Dy1 N2 67.5(2) . .
O2 Dy1 O7 81.4(2) . .
O2 Dy1 O1 65.3(2) . .
O2 Dy1 O3 90.3(2) . 3_566
O2 Dy1 O8 84.3(2) . .
O2 Dy1 Ni1 74.38(15) . 3_566
O2 Dy1 N2 134.6(2) . .
O2 Dy1 O6 67.86(19) . .
O13 Cl1 O10 110.4(5) . .
O13 Cl1 O11 109.3(6) . .
O11 Cl1 O10 107.1(5) . .
O12 Cl1 O13 110.8(6) . .
O12 Cl1 O10 109.7(7) . .
O12 Cl1 O11 109.5(7) . .
C16 O4 C15 113.4(8) . .
C21 O5 Dy1 141.0(6) . .
Dy1 O7 H7 112.5(14) . .
C29 O7 Dy1 137.9(6) . .
C29 O7 H7 109.6(14) . .
C1 O1 Dy1 125.0(5) . .
C2 O1 Dy1 116.6(5) . .
C2 O1 C1 118.4(7) . .
C2 C3 H3 121.1 . .
C2 C3 C4 117.7(10) . .
C4 C3 H3 121.1 . .
C12 C11 H11 119.1 . .
C10 C11 H11 119.1 . .
C10 C11 C12 121.8(9) . .
H9A O9 H9B 106.6 . .
Ni1 O9 H9A 112.4 . .
Ni1 O9 H9B 111.2 . .
Ni1 O3 Dy1 103.3(3) . 3_566
C14 O3 Dy1 118.4(5) . 3_566
C14 O3 Ni1 108.0(5) . .
Dy1 O8 H8 115(2) . .
C1A O8 Dy1 135.3(7) . .
C1A O8 H8 103(3) . .
O9 Ni1 Dy1 131.42(18) . 3_566
O3 Ni1 Dy1 41.68(18) . 3_566
O3 Ni1 O9 91.2(3) . .
O3 Ni1 O6 85.0(2) . 3_566
O3 Ni1 O6 108.2(2) . .
N1 Ni1 Dy1 95.8(2) . 3_566
N1 Ni1 O9 87.1(3) . .
N1 Ni1 O3 82.8(3) . .
N1 Ni1 O6 168.8(3) . .
N1 Ni1 O6 100.8(3) . 3_566
N1 Ni1 O2 89.7(3) . .
O6 Ni1 Dy1 94.02(16) . 3_566
O6 Ni1 Dy1 43.57(16) 3_566 3_566
O6 Ni1 O9 170.7(2) 3_566 .
O6 Ni1 O9 90.6(2) . .
O6 Ni1 O6 82.6(2) . 3_566
O2 Ni1 Dy1 136.52(19) . 3_566
O2 Ni1 O9 91.9(3) . .
O2 Ni1 O3 171.7(2) . .
O2 Ni1 O6 79.4(2) . .
O2 Ni1 O6 93.0(2) . 3_566
O3 C14 C13 122.4(7) . .
O3 C14 C9 120.0(8) . .
C13 C14 C9 117.6(8) . .
C23 N2 Dy1 114.0(5) . .
C22 N2 Dy1 128.6(6) . .
C22 N2 C23 117.4(7) . .
C11 C12 H12 120.6 . .
C13 C12 C11 118.8(10) . .
C13 C12 H12 120.6 . .
C8 N1 Ni1 127.1(7) . .
C8 N1 C9 122.4(8) . .
C9 N1 Ni1 110.4(5) . .
Ni1 O6 Dy1 102.3(2) . .
Ni1 O6 Dy1 99.5(2) 3_566 .
Ni1 O6 Ni1 97.4(2) . 3_566
C28 O6 Dy1 114.1(5) . .
C28 O6 Ni1 125.2(6) . .
C28 O6 Ni1 114.3(5) . 3_566
C24 C25 H25 119.9 . .
C24 C25 C26 120.1(9) . .
C26 C25 H25 119.9 . .
O1 C1 H1A 109.5 . .
O1 C1 H1B 109.5 . .
O1 C1 H1C 109.5 . .
H1A C1 H1B 109.5 . .
H1A C1 H1C 109.5 . .
H1B C1 H1C 109.5 . .
C16 C17 H17 119.5 . .
C16 C17 C18 121.0(9) . .
C18 C17 H17 119.5 . .
C24 C23 N2 124.4(8) . .
C24 C23 C28 119.2(9) . .
C28 C23 N2 116.3(8) . .
C17 C16 O4 117.1(9) . .
C17 C16 C21 121.5(8) . .
C21 C16 O4 121.0(8) . .
C25 C24 C23 120.9(9) . .
C25 C24 H24 119.6 . .
C23 C24 H24 119.6 . .
O6 C28 C23 118.2(8) . .
C27 C28 O6 122.2(8) . .
C27 C28 C23 119.5(8) . .
N1 C8 H8A 117.3 . .
N1 C8 C6 125.5(9) . .
C6 C8 H8A 117.3 . .
Ni1 O2 Dy1 109.6(2) . .
C7 O2 Dy1 124.7(6) . .
C7 O2 Ni1 123.5(5) . .
C25 C26 H26 120.1 . .
C27 C26 C25 119.9(9) . .
C27 C26 H26 120.1 . .
N2 C22 H22 116.2 . .
N2 C22 C20 127.6(8) . .
C20 C22 H22 116.2 . .
C4 C5 H5 119.2 . .
C4 C5 C6 121.6(9) . .
C6 C5 H5 119.2 . .
C18 C19 H19 118.4 . .
C18 C19 C20 123.2(9) . .
C20 C19 H19 118.4 . .
C11 C10 H10 120.3 . .
C11 C10 C9 119.3(9) . .
C9 C10 H10 120.3 . .
C17 C18 H18 120.9 . .
C19 C18 C17 118.1(9) . .
C19 C18 H18 120.9 . .
C22 C20 C21 124.6(8) . .
C19 C20 C22 117.6(8) . .
C19 C20 C21 117.8(9) . .
C14 C13 H13 119.2 . .
C12 C13 C14 121.7(9) . .
C12 C13 H13 119.2 . .
O5 C21 C16 120.4(8) . .
O5 C21 C20 121.5(8) . .
C16 C21 C20 118.1(8) . .
O2 C7 C2 117.2(8) . .
O2 C7 C6 123.8(9) . .
C2 C7 C6 119.0(8) . .
C28 C27 C26 120.3(9) . .
C28 C27 H27 119.8 . .
C26 C27 H27 119.8 . .
O1 C2 C7 114.5(7) . .
C3 C2 O1 122.9(9) . .
C3 C2 C7 122.4(9) . .
C14 C9 N1 114.2(7) . .
C10 C9 C14 120.7(9) . .
C10 C9 N1 125.1(8) . .
O7 C29 H29A 109.5 . .
O7 C29 H29B 109.5 . .
O7 C29 C1C 110.7(9) . .
H29A C29 H29B 108.1 . .
C1C C29 H29A 109.5 . .
C1C C29 H29B 109.5 . .
C3 C4 H4 119.5 . .
C5 C4 C3 120.9(9) . .
C5 C4 H4 119.5 . .
C5 C6 C8 116.9(9) . .
C7 C6 C8 124.5(8) . .
C7 C6 C5 118.4(9) . .
O4 C15 H15A 109.5 . .
O4 C15 H15B 109.5 . .
O4 C15 H15C 109.5 . .
H15A C15 H15B 109.5 . .
H15A C15 H15C 109.5 . .
H15B C15 H15C 109.5 . .
O8 C1A H1AA 107.4 . .
O8 C1A H1AB 107.4 . .
H1AA C1A H1AB 107.0 . .
C1B C1A O8 119.5(13) . .
C1B C1A H1AA 107.4 . .
C1B C1A H1AB 107.4 . .
C1A C1B H1BA 109.5 . .
C1A C1B H1BB 109.5 . .
C1A C1B H1BC 109.5 . .
H1BA C1B H1BB 109.5 . .
H1BA C1B H1BC 109.5 . .
H1BB C1B H1BC 109.5 . .
C29 C1C H1CA 109.5 . .
C29 C1C H1CB 109.5 . .
C29 C1C H1CC 109.5 . .
H1CA C1C H1CB 109.5 . .
H1CA C1C H1CC 109.5 . .
H1CB C1C H1CC 109.5 . .

loop_
_geom_bond_atom_site_label_1
_geom_bond_atom_site_label_2
_geom_bond_distance
_geom_bond_site_symmetry_2
O13 Cl1 1.401(7) .
Dy1 O5 2.185(6) .
Dy1 O7 2.498(6) .
Dy1 O1 2.501(6) .
Dy1 O3 2.375(6) 3_566
Dy1 O8 2.434(7) .
Dy1 Ni1 3.4760(13) 3_566
Dy1 N2 2.440(7) .
Dy1 O6 2.429(6) .
Dy1 O2 2.287(6) .
Cl1 O10 1.426(8) .
Cl1 O11 1.420(8) .
Cl1 O12 1.377(10) .
O4 C16 1.397(10) .
O4 C15 1.430(10) .
O5 C21 1.321(9) .
O7 H7 0.868(9) .
O7 C29 1.434(10) .
O1 C1 1.452(11) .
O1 C2 1.383(10) .
C3 H3 0.9500 .
C3 C2 1.379(11) .
C3 C4 1.415(13) .
C11 H11 0.9500 .
C11 C12 1.388(13) .
C11 C10 1.358(13) .
O9 H9A 0.9164 .
O9 H9B 0.9135 .
O9 Ni1 2.164(6) .
O3 Dy1 2.375(6) 3_566
O3 Ni1 2.049(6) .
O3 C14 1.354(10) .
O8 H8 0.869(10) .
O8 C1A 1.409(13) .
Ni1 Dy1 3.4760(13) 3_566
Ni1 N1 1.996(7) .
Ni1 O6 2.095(6) .
Ni1 O6 2.119(6) 3_566
Ni1 O2 2.028(6) .
C14 C13 1.396(13) .
C14 C9 1.408(11) .
N2 C23 1.429(11) .
N2 C22 1.308(11) .
C12 H12 0.9500 .
C12 C13 1.376(12) .
N1 C8 1.292(11) .
N1 C9 1.430(11) .
O6 Ni1 2.119(6) 3_566
O6 C28 1.377(10) .
C25 H25 0.9500 .
C25 C24 1.356(13) .
C25 C26 1.403(12) .
C1 H1A 0.9800 .
C1 H1B 0.9800 .
C1 H1C 0.9800 .
C17 H17 0.9500 .
C17 C16 1.381(12) .
C17 C18 1.401(12) .
C23 C24 1.401(12) .
C23 C28 1.415(12) .
C16 C21 1.388(13) .
C24 H24 0.9500 .
C28 C27 1.376(12) .
C8 H8A 0.9500 .
C8 C6 1.426(13) .
O2 C7 1.351(9) .
C26 H26 0.9500 .
C26 C27 1.393(11) .
C22 H22 0.9500 .
C22 C20 1.425(12) .
C5 H5 0.9500 .
C5 C4 1.346(14) .
C5 C6 1.409(12) .
C19 H19 0.9500 .
C19 C18 1.353(13) .
C19 C20 1.414(12) .
C10 H10 0.9500 .
C10 C9 1.393(12) .
C18 H18 0.9500 .
C20 C21 1.437(12) .
C13 H13 0.9500 .
C7 C2 1.393(13) .
C7 C6 1.403(12) .
C27 H27 0.9500 .
C29 H29A 0.9900 .
C29 H29B 0.9900 .
C29 C1C 1.533(14) .
C4 H4 0.9500 .
C15 H15A 0.9800 .
C15 H15B 0.9800 .
C15 H15C 0.9800 .
C1A H1AA 0.9900 .
C1A H1AB 0.9900 .
C1A C1B 1.327(17) .
C1B H1BA 0.9800 .
C1B H1BB 0.9800 .
C1B H1BC 0.9800 .
C1C H1CA 0.9800 .
C1C H1CB 0.9800 .
C1C H1CC 0.9800 .

loop_
_geom_torsion_atom_site_label_1
_geom_torsion_atom_site_label_2
_geom_torsion_atom_site_label_3
_geom_torsion_atom_site_label_4
_geom_torsion
_geom_torsion_site_symmetry_1
Dy1 O5 C21 C16 167.7(7) .
Dy1 O5 C21 C20 -11.6(14) .
Dy1 O7 C29 C1C -144.1(8) .
Dy1 O1 C2 C3 172.4(7) .
Dy1 O1 C2 C7 -13.1(10) .
Dy1 O3 C14 C13 80.0(10) 3_566
Dy1 O3 C14 C9 -98.1(8) 3_566
Dy1 O8 C1A C1B -5(2) .
Dy1 N2 C23 C24 -156.6(7) .
Dy1 N2 C23 C28 19.7(10) .
Dy1 N2 C22 C20 4.6(14) .
Dy1 O6 C28 C23 -27.8(9) .
Dy1 O6 C28 C27 150.7(7) .
Dy1 O2 C7 C2 5.6(11) .
Dy1 O2 C7 C6 -173.2(6) .
O4 C16 C21 O5 -11.3(14) .
O4 C16 C21 C20 168.0(8) .
C11 C12 C13 C14 -0.7(15) .
C11 C10 C9 C14 -1.4(15) .
C11 C10 C9 N1 -178.5(9) .
O3 C14 C13 C12 -176.1(9) .
O3 C14 C9 N1 -5.3(12) .
O3 C14 C9 C10 177.2(8) .
Ni1 O3 C14 C13 -163.2(8) .
Ni1 O3 C14 C9 18.7(9) .
Ni1 N1 C8 C6 -3.2(14) .
Ni1 N1 C9 C14 -11.6(9) .
Ni1 N1 C9 C10 165.7(8) .
Ni1 O6 C28 C23 -154.8(6) .
Ni1 O6 C28 C23 85.7(8) 3_566
Ni1 O6 C28 C27 -95.7(9) 3_566
Ni1 O6 C28 C27 23.7(11) .
Ni1 O2 C7 C2 -156.1(7) .
Ni1 O2 C7 C6 25.1(11) .
N2 C23 C24 C25 176.5(9) .
N2 C23 C28 O6 5.3(12) .
N2 C23 C28 C27 -173.3(8) .
N2 C22 C20 C19 179.6(9) .
N2 C22 C20 C21 -1.4(15) .
C12 C11 C10 C9 2.8(16) .
N1 C8 C6 C5 169.2(9) .
N1 C8 C6 C7 -7.6(16) .
O6 C28 C27 C26 176.7(7) .
C25 C26 C27 C28 2.7(13) .
C1 O1 C2 C3 -7.6(13) .
C1 O1 C2 C7 166.9(8) .
C17 C16 C21 O5 176.3(8) .
C17 C16 C21 C20 -4.4(14) .
C23 N2 C22 C20 -176.1(9) .
C23 C28 C27 C26 -4.7(13) .
C16 C17 C18 C19 3.9(15) .
C24 C25 C26 C27 0.9(14) .
C24 C23 C28 O6 -178.2(8) .
C24 C23 C28 C27 3.2(13) .
C28 C23 C24 C25 0.4(14) .
C8 N1 C9 C14 165.7(8) .
C8 N1 C9 C10 -17.0(14) .
O2 C7 C2 O1 5.8(12) .
O2 C7 C2 C3 -179.7(8) .
O2 C7 C6 C8 -4.7(14) .
O2 C7 C6 C5 178.6(8) .
C26 C25 C24 C23 -2.4(14) .
C22 N2 C23 C24 24.0(13) .
C22 N2 C23 C28 -159.8(8) .
C22 C20 C21 O5 3.6(14) .
C22 C20 C21 C16 -175.7(9) .
C19 C20 C21 O5 -177.4(8) .
C19 C20 C21 C16 3.3(13) .
C10 C11 C12 C13 -1.7(16) .
C18 C17 C16 O4 -171.8(8) .
C18 C17 C16 C21 0.8(15) .
C18 C19 C20 C22 -179.5(10) .
C18 C19 C20 C21 1.4(15) .
C20 C19 C18 C17 -5.0(16) .
C13 C14 C9 N1 176.5(8) .
C13 C14 C9 C10 -0.9(14) .
C2 C3 C4 C5 0.1(16) .
C2 C7 C6 C8 176.5(9) .
C2 C7 C6 C5 -0.3(13) .
C9 C14 C13 C12 2.0(14) .
C9 N1 C8 C6 180.0(9) .
C4 C3 C2 O1 174.9(9) .
C4 C3 C2 C7 0.9(15) .
C4 C5 C6 C8 -175.7(10) .
C4 C5 C6 C7 1.3(15) .
C6 C5 C4 C3 -1.2(16) .
C6 C7 C2 O1 -175.3(8) .
C6 C7 C2 C3 -0.8(14) .
C15 O4 C16 C17 -110.8(10) .
C15 O4 C16 C21 76.5(11) .
